data_2228823
loop_
_publ_author_name
'Wang, En-Ju'
'Chen, Guang-Ying'

_publ_section_title
;
 3-[4-(2-Amino-2-oxoethyl)phenoxy]-2-hydroxy-<i>N</i>-isopropylpropanaminium
 1,1'-binaphthyl-2,2'-diyl phosphate
;
_journal_coeditor_code NG5070
_journal_issue 1
_journal_name_full 'Acta Crystallographica Section E'
_journal_page_first o91
_journal_paper_doi 10.1107/S1600536810049494
_journal_volume 67
_journal_year 2011
_chemical_formula_iupac 'C14 H23 N2 O3 +, C20 H12 O4 P -'
_chemical_formula_moiety 'C14 H23 N2 O3 +, C20 H12 O4 P -'
_chemical_formula_sum 'C34 H35 N2 O7 P'
_chemical_formula_weight 614.61
_chemical_name_systematic
;
3-[4-(2-Amino-2-oxoethyl)phenoxy]-2-hydroxy-<i>N</i>-isopropylpropanaminium
1,1'-binaphthyl-2,2'-diyl phosphate
;
_space_group_IT_number 33
_symmetry_cell_setting orthorhombic
_symmetry_space_group_name_Hall 'P 2c -2n'
_symmetry_space_group_name_H-M 'P n a 21'
_atom_sites_solution_hydrogens geom
_atom_sites_solution_primary direct
_atom_sites_solution_secondary difmap
_audit_creation_method SHELXL-97
_cell_angle_alpha 90.00
_cell_angle_beta 90.00
_cell_angle_gamma 90.00
_cell_formula_units_Z 4
_cell_length_a 9.8646(14)
_cell_length_b 26.145(4)
_cell_length_c 11.9306(16)
_cell_measurement_reflns_used 4710
_cell_measurement_temperature 273(2)
_cell_measurement_theta_max 22.646
_cell_measurement_theta_min 2.587
_cell_volume 3077.0(8)
_computing_cell_refinement 'SAINT (Bruker, 2001)'
_computing_data_collection 'SMART (Bruker, 2001)'
_computing_data_reduction 'SAINT (Bruker, 2001)'
_computing_molecular_graphics 'SHELXTL (Sheldrick, 2008)'
_computing_publication_material 'SHELXTL (Bruker, 2001)'
_computing_structure_refinement 'SHELXL97 (Sheldrick, 2008)'
_computing_structure_solution 'SHELXS97 (Sheldrick, 2008)'
_diffrn_ambient_temperature 273(2)
_diffrn_measured_fraction_theta_full 1.000
_diffrn_measured_fraction_theta_max 1.000
_diffrn_measurement_device_type 'Bruker SMART'
_diffrn_measurement_method 'phi and omega scans'
_diffrn_radiation_monochromator graphite
_diffrn_radiation_source 'fine-focus sealed tube'
_diffrn_radiation_type MoK\a
_diffrn_radiation_wavelength 0.71073
_diffrn_reflns_av_R_equivalents 0.0346
_diffrn_reflns_av_sigmaI/netI 0.0425
_diffrn_reflns_limit_h_max 11
_diffrn_reflns_limit_h_min -11
_diffrn_reflns_limit_k_max 31
_diffrn_reflns_limit_k_min -19
_diffrn_reflns_limit_l_max 14
_diffrn_reflns_limit_l_min -14
_diffrn_reflns_number 14697
_diffrn_reflns_theta_full 25.02
_diffrn_reflns_theta_max 25.02
_diffrn_reflns_theta_min 1.56
_exptl_absorpt_coefficient_mu 0.142
_exptl_absorpt_correction_T_max 0.9521
_exptl_absorpt_correction_T_min 0.9468
_exptl_absorpt_correction_type multi-scan
_exptl_absorpt_process_details '(SADABS; Sheldrick, 1996)'
_exptl_crystal_colour colorless
_exptl_crystal_density_diffrn 1.327
_exptl_crystal_density_method 'not measured'
_exptl_crystal_description plate
_exptl_crystal_F_000 1296
_exptl_crystal_size_max 0.39
_exptl_crystal_size_mid 0.38
_exptl_crystal_size_min 0.35
_refine_diff_density_max 0.275
_refine_diff_density_min -0.219
_refine_ls_abs_structure_details 'Flack (1983), 2855 Friedel pairs'
_refine_ls_abs_structure_Flack 0.03(10)
_refine_ls_extinction_method none
_refine_ls_goodness_of_fit_ref 1.057
_refine_ls_hydrogen_treatment constr
_refine_ls_matrix_type full
_refine_ls_number_parameters 421
_refine_ls_number_reflns 5261
_refine_ls_number_restraints 1
_refine_ls_restrained_S_all 1.056
_refine_ls_R_factor_all 0.0618
_refine_ls_R_factor_gt 0.0383
_refine_ls_shift/su_max 0.001
_refine_ls_shift/su_mean 0.000
_refine_ls_structure_factor_coef Fsqd
_refine_ls_weighting_details 'calc w=1/[\s^2^(Fo^2^)+(0.0409P)^2^+0.2334P] where P=(Fo^2^+2Fc^2^)/3'
_refine_ls_weighting_scheme calc
_refine_ls_wR_factor_gt 0.0785
_refine_ls_wR_factor_ref 0.0883
_reflns_number_gt 3982
_reflns_number_total 5261
_reflns_threshold_expression I>2sigma(I)
_cod_data_source_file ng5070.cif
_cod_data_source_block I
_cod_original_cell_volume 3077.1(7)
_cod_database_code 2228823
_cod_database_fobs_code 2228823

loop_
_symmetry_equiv_pos_as_xyz
'x, y, z'
'-x, -y, z+1/2'
'x+1/2, -y+1/2, z'
'-x+1/2, y+1/2, z+1/2'

loop_
_atom_site_type_symbol
_atom_site_label
_atom_site_fract_x
_atom_site_fract_y
_atom_site_fract_z
_atom_site_U_iso_or_equiv
_atom_site_adp_type
_atom_site_calc_flag
_atom_site_refinement_flags
_atom_site_occupancy
_atom_site_disorder_assembly
_atom_site_disorder_group
N N1 1.0356(2) 0.73553(9) 0.9249(2) 0.0503(6) Uani d . 1 . .
H H1A 1.0214 0.7081 0.9628 0.060 Uiso calc R 1 . .
H H1B 0.9688 0.7550 0.9070 0.060 Uiso calc R 1 . .
N N2 0.7574(2) 0.84866(8) 0.09975(18) 0.0425(6) Uani d . 1 B .
H H2A 0.7757 0.8256 0.0458 0.051 Uiso calc R 1 . .
H H2B 0.6727 0.8425 0.1243 0.051 Uiso calc R 1 . .
O O1 0.85501(19) 0.60766(7) 0.23253(15) 0.0414(5) Uani d . 1 . .
O O2 0.79646(19) 0.59375(7) 0.03175(14) 0.0428(5) Uani d . 1 . .
O O3 0.72831(19) 0.67462(7) 0.11765(19) 0.0537(5) Uani d . 1 . .
O O4 0.97968(19) 0.65639(8) 0.08968(18) 0.0565(6) Uani d . 1 . .
O O5 1.2588(2) 0.72090(7) 0.91795(17) 0.0487(5) Uani d . 1 . .
O O6 0.9002(2) 0.79899(8) 0.41140(16) 0.0508(5) Uani d . 1 . .
O O7 0.7363(2) 0.76326(8) 0.2308(2) 0.0639(6) Uani d . 1 . .
H H7A 0.7331 0.7348 0.2019 0.096 Uiso calc R 1 . .
P P1 0.84174(7) 0.63871(3) 0.11563(7) 0.04164(19) Uani d . 1 . .
C C1 0.7172(3) 0.53332(10) 0.2126(2) 0.0354(6) Uani d . 1 . .
C C2 0.7427(3) 0.57925(10) 0.2645(2) 0.0363(6) Uani d . 1 . .
C C3 0.6600(3) 0.59822(11) 0.3496(2) 0.0427(7) Uani d . 1 . .
H H3 0.6821 0.6288 0.3849 0.051 Uiso calc R 1 . .
C C4 0.5485(3) 0.57245(11) 0.3810(3) 0.0468(7) Uani d . 1 . .
H H4 0.4960 0.5849 0.4397 0.056 Uiso calc R 1 . .
C C5 0.5094(3) 0.52674(10) 0.3266(2) 0.0396(7) Uani d . 1 . .
C C6 0.3886(3) 0.50032(12) 0.3525(3) 0.0515(8) Uani d . 1 . .
H H6 0.3353 0.5116 0.4118 0.062 Uiso calc R 1 . .
C C7 0.3484(3) 0.45894(12) 0.2931(3) 0.0532(8) Uani d . 1 . .
H H7 0.2684 0.4422 0.3118 0.064 Uiso calc R 1 . .
C C8 0.4272(3) 0.44137(11) 0.2032(3) 0.0499(8) Uani d . 1 . .
H H8 0.3978 0.4137 0.1606 0.060 Uiso calc R 1 . .
C C9 0.5465(3) 0.46459(11) 0.1783(2) 0.0425(7) Uani d . 1 . .
H H9 0.5986 0.4519 0.1196 0.051 Uiso calc R 1 . .
C C10 0.5938(3) 0.50747(10) 0.2389(2) 0.0349(6) Uani d . 1 . .
C C11 0.8142(3) 0.51381(9) 0.1265(2) 0.0352(6) Uani d . 1 . .
C C12 0.8525(3) 0.54511(10) 0.0395(2) 0.0384(6) Uani d . 1 . .
C C13 0.9387(3) 0.52908(12) -0.0454(2) 0.0464(8) Uani d . 1 . .
H H13 0.9626 0.5515 -0.1026 0.056 Uiso calc R 1 . .
C C14 0.9877(3) 0.48104(13) -0.0448(3) 0.0568(9) Uani d . 1 . .
H H14 1.0420 0.4701 -0.1038 0.068 Uiso calc R 1 . .
C C15 0.9584(3) 0.44693(11) 0.0438(3) 0.0501(8) Uani d . 1 . .
C C16 1.0124(4) 0.39660(14) 0.0491(4) 0.0739(11) Uani d . 1 . .
H H16 1.0673 0.3851 -0.0090 0.089 Uiso calc R 1 . .
C C17 0.9863(4) 0.36521(13) 0.1357(4) 0.0715(11) Uani d . 1 . .
H H17 1.0225 0.3324 0.1366 0.086 Uiso calc R 1 . .
C C18 0.9060(4) 0.38159(12) 0.2232(3) 0.0611(9) Uani d . 1 . .
H H18 0.8897 0.3599 0.2835 0.073 Uiso calc R 1 . .
C C19 0.8500(3) 0.42961(11) 0.2220(3) 0.0479(8) Uani d . 1 . .
H H19 0.7961 0.4400 0.2817 0.058 Uiso calc R 1 . .
C C20 0.8726(3) 0.46360(10) 0.1314(2) 0.0396(7) Uani d . 1 . .
C C21 1.1587(3) 0.74762(11) 0.8944(2) 0.0396(7) Uani d . 1 . .
C C22 1.1765(3) 0.79671(11) 0.8281(3) 0.0499(8) Uani d . 1 . .
H H22A 1.1437 0.8251 0.8729 0.060 Uiso calc R 1 . .
H H22B 1.2724 0.8021 0.8148 0.060 Uiso calc R 1 . .
C C23 1.1032(3) 0.79705(10) 0.7164(2) 0.0419(7) Uani d . 1 . .
C C24 1.1619(3) 0.77574(10) 0.6244(3) 0.0510(7) Uani d . 1 . .
H H24 1.2475 0.7612 0.6319 0.061 Uiso calc R 1 . .
C C25 1.1003(3) 0.77459(11) 0.5198(3) 0.0499(8) Uani d . 1 . .
H H25 1.1425 0.7593 0.4587 0.060 Uiso calc R 1 . .
C C26 0.9733(3) 0.79712(10) 0.5096(2) 0.0414(7) Uani d . 1 . .
C C27 0.9134(3) 0.81967(10) 0.6010(2) 0.0442(7) Uani d . 1 . .
H H27 0.8295 0.8355 0.5936 0.053 Uiso calc R 1 . .
C C28 0.9773(3) 0.81891(11) 0.7032(2) 0.0460(7) Uani d . 1 . .
H H28 0.9345 0.8335 0.7649 0.055 Uiso calc R 1 . .
C C29 0.9557(3) 0.77359(12) 0.3161(2) 0.0495(8) Uani d . 1 . .
H H29A 0.9613 0.7371 0.3302 0.059 Uiso calc R 1 . .
H H29B 1.0463 0.7863 0.3011 0.059 Uiso calc R 1 . .
C C30 0.8654(3) 0.78359(11) 0.2172(3) 0.0476(8) Uani d . 1 . .
H H30 0.9066 0.7675 0.1513 0.057 Uiso calc R 1 . .
C C31 0.8528(3) 0.83978(11) 0.1944(3) 0.0524(8) Uani d . 1 . .
H H31A 0.8197 0.8571 0.2610 0.063 Uiso calc R 1 . .
H H31B 0.9411 0.8538 0.1760 0.063 Uiso calc R 1 . .
C C32 0.7597(4) 0.90039(13) 0.0483(3) 0.0705(11) Uani d . 1 . .
H H32 0.6919 0.9007 -0.0117 0.085 Uiso calc R 1 A 1
C C33 0.702(3) 0.9354(9) 0.150(2) 0.071(5) Uani d P 0.52(5) B 1
H H33A 0.6246 0.9189 0.1829 0.106 Uiso calc PR 0.52(5) B 1
H H33B 0.6755 0.9682 0.1211 0.106 Uiso calc PR 0.52(5) B 1
H H33C 0.7711 0.9397 0.2055 0.106 Uiso calc PR 0.52(5) B 1
C C34 0.885(4) 0.9195(11) 0.002(3) 0.084(6) Uani d P 0.52(5) B 1
H H34A 0.9543 0.9183 0.0582 0.127 Uiso calc PR 0.52(5) B 1
H H34B 0.8723 0.9542 -0.0222 0.127 Uiso calc PR 0.52(5) B 1
H H34C 0.9109 0.8987 -0.0608 0.127 Uiso calc PR 0.52(5) B 1
C C33' 0.736(3) 0.9449(9) 0.112(3) 0.071(5) Uani d P 0.48(5) B 2
H H33D 0.6466 0.9438 0.1426 0.106 Uiso calc PR 0.48(5) B 2
H H33E 0.7454 0.9744 0.0644 0.106 Uiso calc PR 0.48(5) B 2
H H33F 0.8015 0.9468 0.1714 0.106 Uiso calc PR 0.48(5) B 2
C C34' 0.905(4) 0.9000(11) -0.014(3) 0.084(6) Uani d P 0.48(5) B 2
H H34D 0.9755 0.9062 0.0400 0.127 Uiso calc PR 0.48(5) B 2
H H34E 0.9069 0.9262 -0.0702 0.127 Uiso calc PR 0.48(5) B 2
H H34F 0.9193 0.8672 -0.0485 0.127 Uiso calc PR 0.48(5) B 2

loop_
_atom_site_aniso_label
_atom_site_aniso_U_11
_atom_site_aniso_U_22
_atom_site_aniso_U_33
_atom_site_aniso_U_12
_atom_site_aniso_U_13
_atom_site_aniso_U_23
N1 0.0371(16) 0.0527(16) 0.0611(16) 0.0033(12) -0.0007(13) 0.0174(13)
N2 0.0456(14) 0.0460(13) 0.0359(13) -0.0060(10) -0.0034(11) -0.0012(11)
O1 0.0418(12) 0.0404(11) 0.0420(10) -0.0062(9) -0.0069(9) -0.0006(9)
O2 0.0485(12) 0.0423(11) 0.0376(11) -0.0027(9) -0.0046(9) 0.0038(9)
O3 0.0509(12) 0.0416(11) 0.0686(13) 0.0055(9) -0.0095(12) 0.0013(11)
O4 0.0455(13) 0.0587(13) 0.0654(14) -0.0107(10) -0.0040(11) 0.0149(11)
O5 0.0364(12) 0.0554(12) 0.0542(12) 0.0032(10) 0.0005(10) 0.0106(10)
O6 0.0526(13) 0.0634(13) 0.0364(11) 0.0136(10) -0.0030(10) 0.0002(10)
O7 0.0598(16) 0.0606(15) 0.0712(16) -0.0103(12) 0.0109(12) -0.0049(12)
P1 0.0403(4) 0.0378(4) 0.0469(4) -0.0062(3) -0.0050(4) 0.0061(4)
C1 0.0380(17) 0.0374(16) 0.0307(14) 0.0030(13) -0.0012(12) 0.0042(12)
C2 0.0399(17) 0.0367(16) 0.0323(15) 0.0015(14) -0.0047(13) 0.0032(12)
C3 0.053(2) 0.0409(16) 0.0345(15) 0.0052(15) -0.0024(15) -0.0028(13)
C4 0.055(2) 0.0487(18) 0.0364(15) 0.0123(16) 0.0069(14) 0.0003(14)
C5 0.0403(18) 0.0439(16) 0.0348(15) 0.0077(14) 0.0027(13) 0.0064(14)
C6 0.047(2) 0.059(2) 0.0478(18) 0.0068(16) 0.0154(15) 0.0117(16)
C7 0.046(2) 0.053(2) 0.061(2) -0.0061(16) 0.0108(17) 0.0140(17)
C8 0.050(2) 0.0425(18) 0.0577(19) -0.0066(14) 0.0051(17) 0.0035(15)
C9 0.0440(19) 0.0417(17) 0.0418(16) 0.0002(14) 0.0054(14) -0.0025(13)
C10 0.0350(16) 0.0351(15) 0.0347(14) 0.0017(13) 0.0036(13) 0.0068(12)
C11 0.0339(15) 0.0376(14) 0.0340(14) -0.0049(11) -0.0004(13) -0.0043(13)
C12 0.0338(16) 0.0404(16) 0.0410(16) -0.0062(13) -0.0027(13) -0.0013(13)
C13 0.0397(18) 0.059(2) 0.0403(17) -0.0098(15) 0.0072(14) 0.0009(15)
C14 0.045(2) 0.069(2) 0.055(2) 0.0013(17) 0.0150(16) -0.0134(19)
C15 0.0414(19) 0.0492(19) 0.060(2) 0.0005(14) 0.0068(16) -0.0107(16)
C16 0.067(3) 0.058(2) 0.096(3) 0.0145(19) 0.019(2) -0.020(2)
C17 0.071(3) 0.045(2) 0.099(3) 0.0164(18) 0.001(2) -0.006(2)
C18 0.064(2) 0.0431(19) 0.076(2) 0.0054(17) -0.010(2) -0.0019(18)
C19 0.049(2) 0.0415(17) 0.0533(19) 0.0032(15) -0.0030(15) -0.0024(15)
C20 0.0361(17) 0.0376(16) 0.0450(16) -0.0025(12) -0.0051(13) -0.0069(15)
C21 0.0391(18) 0.0433(17) 0.0363(15) -0.0004(14) -0.0080(14) 0.0009(13)
C22 0.055(2) 0.0433(17) 0.0517(18) -0.0073(15) -0.0076(15) 0.0095(15)
C23 0.0463(19) 0.0354(15) 0.0441(18) -0.0014(14) -0.0002(15) 0.0104(13)
C24 0.0445(17) 0.0519(18) 0.0565(19) 0.0140(14) -0.0032(17) 0.0130(18)
C25 0.053(2) 0.0537(19) 0.0425(17) 0.0178(16) 0.0052(16) 0.0058(15)
C26 0.0480(19) 0.0389(17) 0.0374(16) 0.0036(14) 0.0005(14) 0.0060(13)
C27 0.0429(16) 0.0456(17) 0.0442(17) 0.0067(12) 0.0010(16) 0.0032(15)
C28 0.053(2) 0.0443(18) 0.0410(17) -0.0002(15) 0.0060(15) 0.0037(14)
C29 0.051(2) 0.0525(18) 0.0446(18) 0.0074(16) 0.0003(15) -0.0046(15)
C30 0.046(2) 0.0487(18) 0.0479(18) -0.0063(14) 0.0026(15) -0.0040(15)
C31 0.060(2) 0.0522(19) 0.0454(18) -0.0136(16) -0.0161(16) 0.0047(15)
C32 0.080(3) 0.063(2) 0.068(2) -0.017(2) -0.036(2) 0.013(2)
C33 0.081(12) 0.046(8) 0.085(13) -0.006(6) -0.030(9) -0.003(7)
C34 0.107(13) 0.069(12) 0.077(10) -0.037(13) -0.007(9) 0.022(12)
C33' 0.081(13) 0.046(9) 0.085(14) -0.006(6) -0.030(10) -0.003(7)
C34' 0.107(13) 0.069(13) 0.077(11) -0.037(14) -0.007(9) 0.022(12)

loop_
_atom_type_symbol
_atom_type_description
_atom_type_scat_dispersion_real
_atom_type_scat_dispersion_imag
_atom_type_scat_source
C C 0.0033 0.0016 'International Tables Vol C Tables 4.2.6.8 and 6.1.1.4'
H H 0.0000 0.0000 'International Tables Vol C Tables 4.2.6.8 and 6.1.1.4'
N N 0.0061 0.0033 'International Tables Vol C Tables 4.2.6.8 and 6.1.1.4'
O O 0.0106 0.0060 'International Tables Vol C Tables 4.2.6.8 and 6.1.1.4'
P P 0.1023 0.0942 'International Tables Vol C Tables 4.2.6.8 and 6.1.1.4'

loop_
_geom_angle_atom_site_label_1
_geom_angle_atom_site_label_2
_geom_angle_atom_site_label_3
_geom_angle_site_symmetry_1
_geom_angle_site_symmetry_3
_geom_angle
_geom_angle_publ_flag
C21 N1 H1A . . 120.0 ?
C21 N1 H1B . . 120.0 ?
H1A N1 H1B . . 120.0 ?
C32 N2 C31 . . 116.5(2) ?
C32 N2 H2A . . 108.2 ?
C31 N2 H2A . . 108.2 ?
C32 N2 H2B . . 108.2 ?
C31 N2 H2B . . 108.2 ?
H2A N2 H2B . . 107.3 ?
C2 O1 P1 . . 116.13(16) ?
C12 O2 P1 . . 121.14(16) ?
C26 O6 C29 . . 117.5(2) ?
C30 O7 H7A . . 109.5 ?
O3 P1 O4 . . 120.69(12) ?
O3 P1 O2 . . 105.51(11) ?
O4 P1 O2 . . 110.86(12) ?
O3 P1 O1 . . 111.71(12) ?
O4 P1 O1 . . 105.32(11) ?
O2 P1 O1 . . 101.09(9) ?
C2 C1 C10 . . 118.1(2) ?
C2 C1 C11 . . 119.4(2) ?
C10 C1 C11 . . 122.4(2) ?
C1 C2 O1 . . 119.3(2) ?
C1 C2 C3 . . 122.2(3) ?
O1 C2 C3 . . 118.5(2) ?
C4 C3 C2 . . 120.2(3) ?
C4 C3 H3 . . 119.9 ?
C2 C3 H3 . . 119.9 ?
C3 C4 C5 . . 121.3(3) ?
C3 C4 H4 . . 119.4 ?
C5 C4 H4 . . 119.4 ?
C6 C5 C4 . . 122.9(3) ?
C6 C5 C10 . . 118.6(3) ?
C4 C5 C10 . . 118.4(3) ?
C7 C6 C5 . . 121.6(3) ?
C7 C6 H6 . . 119.2 ?
C5 C6 H6 . . 119.2 ?
C6 C7 C8 . . 120.0(3) ?
C6 C7 H7 . . 120.0 ?
C8 C7 H7 . . 120.0 ?
C9 C8 C7 . . 120.1(3) ?
C9 C8 H8 . . 119.9 ?
C7 C8 H8 . . 119.9 ?
C8 C9 C10 . . 121.9(3) ?
C8 C9 H9 . . 119.0 ?
C10 C9 H9 . . 119.0 ?
C9 C10 C1 . . 123.0(2) ?
C9 C10 C5 . . 117.5(3) ?
C1 C10 C5 . . 119.4(2) ?
C12 C11 C20 . . 117.7(2) ?
C12 C11 C1 . . 119.5(2) ?
C20 C11 C1 . . 122.8(2) ?
C11 C12 C13 . . 122.7(3) ?
C11 C12 O2 . . 119.1(2) ?
C13 C12 O2 . . 118.1(2) ?
C14 C13 C12 . . 119.9(3) ?
C14 C13 H13 . . 120.1 ?
C12 C13 H13 . . 120.1 ?
C13 C14 C15 . . 121.3(3) ?
C13 C14 H14 . . 119.3 ?
C15 C14 H14 . . 119.3 ?
C14 C15 C20 . . 118.8(3) ?
C14 C15 C16 . . 122.7(3) ?
C20 C15 C16 . . 118.5(3) ?
C17 C16 C15 . . 121.9(3) ?
C17 C16 H16 . . 119.1 ?
C15 C16 H16 . . 119.1 ?
C16 C17 C18 . . 120.1(3) ?
C16 C17 H17 . . 119.9 ?
C18 C17 H17 . . 119.9 ?
C19 C18 C17 . . 120.5(3) ?
C19 C18 H18 . . 119.7 ?
C17 C18 H18 . . 119.7 ?
C18 C19 C20 . . 121.2(3) ?
C18 C19 H19 . . 119.4 ?
C20 C19 H19 . . 119.4 ?
C15 C20 C19 . . 117.7(2) ?
C15 C20 C11 . . 119.5(3) ?
C19 C20 C11 . . 122.8(3) ?
O5 C21 N1 . . 122.7(3) ?
O5 C21 C22 . . 120.1(3) ?
N1 C21 C22 . . 117.2(3) ?
C23 C22 C21 . . 114.1(2) ?
C23 C22 H22A . . 108.7 ?
C21 C22 H22A . . 108.7 ?
C23 C22 H22B . . 108.7 ?
C21 C22 H22B . . 108.7 ?
H22A C22 H22B . . 107.6 ?
C24 C23 C28 . . 117.5(3) ?
C24 C23 C22 . . 120.3(3) ?
C28 C23 C22 . . 122.2(3) ?
C23 C24 C25 . . 123.2(3) ?
C23 C24 H24 . . 118.4 ?
C25 C24 H24 . . 118.4 ?
C24 C25 C26 . . 117.7(3) ?
C24 C25 H25 . . 121.1 ?
C26 C25 H25 . . 121.1 ?
C27 C26 O6 . . 115.8(2) ?
C27 C26 C25 . . 120.0(3) ?
O6 C26 C25 . . 124.2(3) ?
C28 C27 C26 . . 120.2(3) ?
C28 C27 H27 . . 119.9 ?
C26 C27 H27 . . 119.9 ?
C27 C28 C23 . . 121.4(3) ?
C27 C28 H28 . . 119.3 ?
C23 C28 H28 . . 119.3 ?
O6 C29 C30 . . 108.5(2) ?
O6 C29 H29A . . 110.0 ?
C30 C29 H29A . . 110.0 ?
O6 C29 H29B . . 110.0 ?
C30 C29 H29B . . 110.0 ?
H29A C29 H29B . . 108.4 ?
O7 C30 C31 . . 108.7(2) ?
O7 C30 C29 . . 112.7(3) ?
C31 C30 C29 . . 111.2(2) ?
O7 C30 H30 . . 108.0 ?
C31 C30 H30 . . 108.0 ?
C29 C30 H30 . . 108.0 ?
N2 C31 C30 . . 110.0(2) ?
N2 C31 H31A . . 109.7 ?
C30 C31 H31A . . 109.7 ?
N2 C31 H31B . . 109.7 ?
C30 C31 H31B . . 109.7 ?
H31A C31 H31B . . 108.2 ?
C33' C32 C34 . . 93.4(11) ?
C33' C32 N2 . . 121.9(13) ?
C34 C32 N2 . . 119.1(13) ?
C33' C32 C34' . . 113.4(12) ?
C34 C32 C34' . . 20.9(11) ?
N2 C32 C34' . . 101.3(12) ?
C33' C32 C33 . . 22.2(9) ?
C34 C32 C33 . . 113.1(12) ?
N2 C32 C33 . . 101.6(10) ?
C34' C32 C33 . . 131.3(12) ?
C33' C32 H32 . . 105.9 ?
C34 C32 H32 . . 107.5 ?
N2 C32 H32 . . 107.5 ?
C34' C32 H32 . . 105.7 ?
C33 C32 H32 . . 107.5 ?
C32 C33 H33A . . 109.5 ?
C32 C33 H33B . . 109.5 ?
C32 C33 H33C . . 109.5 ?
C32 C34 H34A . . 109.5 ?
C32 C34 H34B . . 109.5 ?
C32 C34 H34C . . 109.5 ?
C32 C33' H33D . . 109.5 ?
C32 C33' H33E . . 109.5 ?
H33D C33' H33E . . 109.5 ?
C32 C33' H33F . . 109.5 ?
H33D C33' H33F . . 109.5 ?
H33E C33' H33F . . 109.5 ?
C32 C34' H34D . . 109.5 ?
C32 C34' H34E . . 109.5 ?
H34D C34' H34E . . 109.5 ?
C32 C34' H34F . . 109.5 ?
H34D C34' H34F . . 109.5 ?
H34E C34' H34F . . 109.5 ?

loop_
_geom_bond_atom_site_label_1
_geom_bond_atom_site_label_2
_geom_bond_site_symmetry_2
_geom_bond_distance
_geom_bond_publ_flag
N1 C21 . 1.306(3) ?
N1 H1A . 0.8600 ?
N1 H1B . 0.8600 ?
N2 C32 . 1.485(4) ?
N2 C31 . 1.488(4) ?
N2 H2A . 0.9000 ?
N2 H2B . 0.9000 ?
O1 C2 . 1.388(3) ?
O1 P1 . 1.6189(19) ?
O2 C12 . 1.390(3) ?
O2 P1 . 1.6071(19) ?
O3 P1 . 1.4608(19) ?
O4 P1 . 1.470(2) ?
O5 C21 . 1.242(3) ?
O6 C26 . 1.376(3) ?
O6 C29 . 1.426(3) ?
O7 C30 . 1.389(3) ?
O7 H7A . 0.8200 ?
C1 C2 . 1.374(4) ?
C1 C10 . 1.428(4) ?
C1 C11 . 1.494(4) ?
C2 C3 . 1.394(4) ?
C3 C4 . 1.343(4) ?
C3 H3 . 0.9300 ?
C4 C5 . 1.414(4) ?
C4 H4 . 0.9300 ?
C5 C6 . 1.412(4) ?
C5 C10 . 1.428(4) ?
C6 C7 . 1.353(4) ?
C6 H6 . 0.9300 ?
C7 C8 . 1.402(4) ?
C7 H7 . 0.9300 ?
C8 C9 . 1.356(4) ?
C8 H8 . 0.9300 ?
C9 C10 . 1.413(4) ?
C9 H9 . 0.9300 ?
C11 C12 . 1.374(4) ?
C11 C20 . 1.435(3) ?
C12 C13 . 1.388(4) ?
C13 C14 . 1.346(4) ?
C13 H13 . 0.9300 ?
C14 C15 . 1.412(4) ?
C14 H14 . 0.9300 ?
C15 C20 . 1.413(4) ?
C15 C16 . 1.421(5) ?
C16 C17 . 1.344(5) ?
C16 H16 . 0.9300 ?
C17 C18 . 1.378(5) ?
C17 H17 . 0.9300 ?
C18 C19 . 1.372(4) ?
C18 H18 . 0.9300 ?
C19 C20 . 1.417(4) ?
C19 H19 . 0.9300 ?
C21 C22 . 1.518(4) ?
C22 C23 . 1.516(4) ?
C22 H22A . 0.9700 ?
C22 H22B . 0.9700 ?
C23 C24 . 1.361(4) ?
C23 C28 . 1.377(4) ?
C24 C25 . 1.388(4) ?
C24 H24 . 0.9300 ?
C25 C26 . 1.390(4) ?
C25 H25 . 0.9300 ?
C26 C27 . 1.373(4) ?
C27 C28 . 1.373(4) ?
C27 H27 . 0.9300 ?
C28 H28 . 0.9300 ?
C29 C30 . 1.502(4) ?
C29 H29A . 0.9700 ?
C29 H29B . 0.9700 ?
C30 C31 . 1.499(4) ?
C30 H30 . 0.9800 ?
C31 H31A . 0.9700 ?
C31 H31B . 0.9700 ?
C32 C33' . 1.41(3) ?
C32 C34 . 1.44(3) ?
C32 C34' . 1.62(4) ?
C32 C33 . 1.62(3) ?
C32 H32 . 0.9800 ?
C33 H33A . 0.9600 ?
C33 H33B . 0.9600 ?
C33 H33C . 0.9600 ?
C34 H34A . 0.9600 ?
C34 H34B . 0.9600 ?
C34 H34C . 0.9600 ?
C33' H33D . 0.9600 ?
C33' H33E . 0.9600 ?
C33' H33F . 0.9600 ?
C34' H34D . 0.9600 ?
C34' H34E . 0.9600 ?
C34' H34F . 0.9600 ?

loop_
_geom_hbond_atom_site_label_D
_geom_hbond_atom_site_label_H
_geom_hbond_atom_site_label_A
_geom_hbond_site_symmetry_A
_geom_hbond_distance_DH
_geom_hbond_distance_HA
_geom_hbond_distance_DA
_geom_hbond_angle_DHA
O7 H7A O3 . 0.82 1.87 2.683(3) 172.2
N2 H2B O4 3_465 0.90 1.95 2.746(3) 146.7
N2 H2A O5 3_464 0.90 1.96 2.831(3) 162.9
N1 H1B O5 3_465 0.86 2.17 2.960(3) 152.7
N1 H1A O4 1_556 0.86 2.07 2.907(3) 164.1

loop_
_geom_torsion_atom_site_label_1
_geom_torsion_atom_site_label_2
_geom_torsion_atom_site_label_3
_geom_torsion_atom_site_label_4
_geom_torsion_site_symmetry_1
_geom_torsion_site_symmetry_2
_geom_torsion_site_symmetry_3
_geom_torsion_site_symmetry_4
_geom_torsion
_geom_torsion_publ_flag
C12 O2 P1 O3 . . . . -155.99(19) ?
C12 O2 P1 O4 . . . . 71.7(2) ?
C12 O2 P1 O1 . . . . -39.5(2) ?
C2 O1 P1 O3 . . . . 58.6(2) ?
C2 O1 P1 O4 . . . . -168.71(18) ?
C2 O1 P1 O2 . . . . -53.25(19) ?
C10 C1 C2 O1 . . . . -173.7(2) ?
C11 C1 C2 O1 . . . . 2.7(4) ?
C10 C1 C2 C3 . . . . 7.1(4) ?
C11 C1 C2 C3 . . . . -176.5(2) ?
P1 O1 C2 C1 . . . . 76.7(3) ?
P1 O1 C2 C3 . . . . -104.1(2) ?
C1 C2 C3 C4 . . . . -2.4(4) ?
O1 C2 C3 C4 . . . . 178.4(2) ?
C2 C3 C4 C5 . . . . -2.2(4) ?
C3 C4 C5 C6 . . . . -175.9(3) ?
C3 C4 C5 C10 . . . . 1.9(4) ?
C4 C5 C6 C7 . . . . 174.7(3) ?
C10 C5 C6 C7 . . . . -3.1(4) ?
C5 C6 C7 C8 . . . . -0.1(5) ?
C6 C7 C8 C9 . . . . 2.5(5) ?
C7 C8 C9 C10 . . . . -1.6(4) ?
C8 C9 C10 C1 . . . . -178.4(3) ?
C8 C9 C10 C5 . . . . -1.6(4) ?
C2 C1 C10 C9 . . . . 169.6(2) ?
C11 C1 C10 C9 . . . . -6.7(4) ?
C2 C1 C10 C5 . . . . -7.2(4) ?
C11 C1 C10 C5 . . . . 176.5(2) ?
C6 C5 C10 C9 . . . . 3.9(4) ?
C4 C5 C10 C9 . . . . -174.0(3) ?
C6 C5 C10 C1 . . . . -179.2(2) ?
C4 C5 C10 C1 . . . . 2.9(4) ?
C2 C1 C11 C12 . . . . -51.5(3) ?
C10 C1 C11 C12 . . . . 124.7(3) ?
C2 C1 C11 C20 . . . . 127.1(3) ?
C10 C1 C11 C20 . . . . -56.7(4) ?
C20 C11 C12 C13 . . . . 3.4(4) ?
C1 C11 C12 C13 . . . . -177.9(2) ?
C20 C11 C12 O2 . . . . 179.2(2) ?
C1 C11 C12 O2 . . . . -2.0(4) ?
P1 O2 C12 C11 . . . . 73.7(3) ?
P1 O2 C12 C13 . . . . -110.2(2) ?
C11 C12 C13 C14 . . . . 0.4(4) ?
O2 C12 C13 C14 . . . . -175.5(3) ?
C12 C13 C14 C15 . . . . -3.0(4) ?
C13 C14 C15 C20 . . . . 1.8(4) ?
C13 C14 C15 C16 . . . . -177.7(3) ?
C14 C15 C16 C17 . . . . 178.1(3) ?
C20 C15 C16 C17 . . . . -1.4(5) ?
C15 C16 C17 C18 . . . . -0.5(6) ?
C16 C17 C18 C19 . . . . 1.2(5) ?
C17 C18 C19 C20 . . . . 0.1(5) ?
C14 C15 C20 C19 . . . . -177.0(3) ?
C16 C15 C20 C19 . . . . 2.5(4) ?
C14 C15 C20 C11 . . . . 2.1(4) ?
C16 C15 C20 C11 . . . . -178.5(3) ?
C18 C19 C20 C15 . . . . -1.9(4) ?
C18 C19 C20 C11 . . . . 179.1(3) ?
C12 C11 C20 C15 . . . . -4.5(4) ?
C1 C11 C20 C15 . . . . 176.8(2) ?
C12 C11 C20 C19 . . . . 174.5(3) ?
C1 C11 C20 C19 . . . . -4.2(4) ?
O5 C21 C22 C23 . . . . 118.5(3) ?
N1 C21 C22 C23 . . . . -61.8(4) ?
C21 C22 C23 C24 . . . . -84.0(4) ?
C21 C22 C23 C28 . . . . 96.6(3) ?
C28 C23 C24 C25 . . . . -0.9(4) ?
C22 C23 C24 C25 . . . . 179.8(3) ?
C23 C24 C25 C26 . . . . 1.0(5) ?
C29 O6 C26 C27 . . . . -176.7(3) ?
C29 O6 C26 C25 . . . . 3.7(4) ?
C24 C25 C26 C27 . . . . 0.3(4) ?
C24 C25 C26 O6 . . . . 179.9(3) ?
O6 C26 C27 C28 . . . . 178.7(2) ?
C25 C26 C27 C28 . . . . -1.6(4) ?
C26 C27 C28 C23 . . . . 1.8(4) ?
C24 C23 C28 C27 . . . . -0.5(4) ?
C22 C23 C28 C27 . . . . 178.8(3) ?
C26 O6 C29 C30 . . . . -176.0(2) ?
O6 C29 C30 O7 . . . . -63.6(3) ?
O6 C29 C30 C31 . . . . 58.7(3) ?
C32 N2 C31 C30 . . . . -165.2(3) ?
O7 C30 C31 N2 . . . . -52.6(3) ?
C29 C30 C31 N2 . . . . -177.2(2) ?
C31 N2 C32 C33' . . . . -57.1(15) ?
C31 N2 C32 C34 . . . . 58.1(17) ?
C31 N2 C32 C34' . . . . 69.9(13) ?
C31 N2 C32 C33 . . . . -66.8(9) ?
